data_4131835
loop_
_publ_author_name
'Yan, Yong'
'O'Connor, Alice E'
'Kanthasamy, Gopikkaa'
'Atkinson, George'
'Allan, David R.'
'Blake, Alexander J.'
'Schr\"oder, Martin'

_publ_section_title
;
 Unusual and Tunable Negative Linear Compressibility in the Metal-Organic
 Framework MFM-133(M) (M = Zr, Hf).
;
_journal_issue 11
_journal_name_full 'Journal of the American Chemical Society'
_journal_page_first 3952
_journal_page_last 3958
_journal_paper_doi 10.1021/jacs.7b11747
_journal_volume 140
_journal_year 2018
_chemical_formula_moiety 'C88 H72 Hf6 O32'
_chemical_formula_sum 'C88 H72 Hf6 O32'
_chemical_formula_weight 2756.40
_space_group_crystal_system tetragonal
_space_group_IT_number 128
_space_group_name_Hall '-P 4 2n'
_space_group_name_H-M_alt 'P 4/m n c'
_atom_sites_solution_hydrogens geom
_audit_creation_date 2017-02-05
_audit_creation_method
;
Olex2 1.2
(compiled 2015.09.30 svn.r3233 for OlexSys, GUI svn.r5103)
;
_cell_angle_alpha 90
_cell_angle_beta 90
_cell_angle_gamma 90
_cell_formula_units_Z 2
_cell_length_a 19.3567(16)
_cell_length_b 19.3567(16)
_cell_length_c 32.036(4)
_cell_measurement_reflns_used 3342
_cell_measurement_temperature 293(2)
_cell_measurement_theta_max 13.6900
_cell_measurement_theta_min 1.9370
_cell_volume 12003(2)
_computing_cell_refinement 'CrysAlisPro 1.171.38.41 (Rigaku OD, 2015)'
_computing_data_collection 'CrysAlisPro 1.171.38.41 (Rigaku OD, 2015)'
_computing_data_reduction 'CrysAlisPro 1.171.38.41 (Rigaku OD, 2015)'
_computing_molecular_graphics 'Olex2 (Dolomanov et al., 2009)'
_computing_publication_material 'Olex2 (Dolomanov et al., 2009)'
_computing_structure_refinement 'ShelXL (Sheldrick, 2015)'
_diffrn_ambient_temperature 293(2)
_diffrn_detector 'CCD plate'
_diffrn_detector_area_resol_mean 16.1592
_diffrn_detector_type Eos
_diffrn_measured_fraction_theta_full 0.920
_diffrn_measured_fraction_theta_max 0.920
_diffrn_measurement_details
;
List of Runs (angles in degrees, time in seconds):

  # Type    Start    End  Width  t~exp~   \w     \q     \k     \f   Frames
--------------------------------------------------------------------------
  1  \w      4.00  60.00   1.00   90.00    --   26.49   0.00 150.00   56
  2  \w     -5.00  38.00   1.00   90.00    --   26.49 -53.00  17.00   43
  3  \w    -49.00 -18.00   1.00   90.00    --   26.49 134.00 123.00   31
  4  \w    -30.00  -3.00   1.00   90.00    --   26.49  39.00 -12.00   27
  5  \w    -25.00   9.00   1.00   90.00    --   26.49  13.00  -3.00   34
  6  \w     11.00  56.00   1.00   90.00    --   26.49 -97.00-143.00   45
  7  \w    -52.00  -7.00   1.00   90.00    --  -28.05  53.00 -17.00   45
  8  \w      9.00  15.00   1.00   90.00    --  -28.05 -81.00  29.00    6
  9  \w     17.00  26.00   1.00   90.00    --  -28.05 -97.00  35.00    9
 10  \w     -5.00  13.00   1.00   90.00    --  -28.05 -53.00  17.00   18
 11  \w     -2.00  27.00   1.00   90.00    --  -28.05 -97.00-143.00   29
 12  \w    -20.00   4.00   1.00   90.00    --   26.49  81.00 151.00   24
 13  \w     -7.00  47.00   1.00   90.00    --   26.49 -37.00-180.00   54
 14  \w    -29.00 -21.00   1.00   90.00    --   26.49  97.00 -35.00    8
 15  \w     29.00  70.00   1.00   90.00    --   26.49-114.00  44.00   41
 16  \w    -49.00   1.00   1.00   90.00    --  -28.05  39.00 167.00   50
 17  \w     -8.00  27.00   1.00   90.00    --  -28.05 -39.00  12.00   35
 18  \w    -28.00  18.00   1.00   90.00    --  -28.05 -39.00-167.00   46
;
_diffrn_measurement_device 'four-circle diffractometer'
_diffrn_measurement_device_type 'SuperNova, Single source at offset, Eos'
_diffrn_measurement_method '\w scans'
_diffrn_orient_matrix_type 'CrysAlisPro convention (1999,Acta A55,543-557)'
_diffrn_orient_matrix_UB_11 0.0321382000
_diffrn_orient_matrix_UB_12 0.0018428000
_diffrn_orient_matrix_UB_13 0.0107532000
_diffrn_orient_matrix_UB_21 -0.0064959000
_diffrn_orient_matrix_UB_22 0.0350842000
_diffrn_orient_matrix_UB_23 0.0048885000
_diffrn_orient_matrix_UB_31 -0.0164929000
_diffrn_orient_matrix_UB_32 -0.0102228000
_diffrn_orient_matrix_UB_33 0.0187239000
_diffrn_radiation_monochromator mirror
_diffrn_radiation_probe x-ray
_diffrn_radiation_type MoK\a
_diffrn_radiation_wavelength 0.71073
_diffrn_reflns_av_R_equivalents 0.6189
_diffrn_reflns_av_unetI/netI 0.2350
_diffrn_reflns_Laue_measured_fraction_full 0.920
_diffrn_reflns_Laue_measured_fraction_max 0.920
_diffrn_reflns_limit_h_max 10
_diffrn_reflns_limit_h_min -10
_diffrn_reflns_limit_k_max 12
_diffrn_reflns_limit_k_min -12
_diffrn_reflns_limit_l_max 21
_diffrn_reflns_limit_l_min -20
_diffrn_reflns_number 17466
_diffrn_reflns_point_group_measured_fraction_full 0.920
_diffrn_reflns_point_group_measured_fraction_max 0.920
_diffrn_reflns_theta_full 13.781
_diffrn_reflns_theta_max 13.781
_diffrn_reflns_theta_min 1.957
_diffrn_source 'micro-focus sealed X-ray tube'
_diffrn_source_type 'SuperNova (Mo) X-ray Source'
_exptl_absorpt_coefficient_mu 2.615
_exptl_absorpt_correction_T_max 0.918
_exptl_absorpt_correction_T_min 0.908
_exptl_absorpt_correction_type gaussian
_exptl_absorpt_process_details
;
CrysAlisPro 1.171.38.41 (Rigaku Oxford Diffraction, 2015)
Numerical absorption correction based on gaussian integration over
			a multifaceted crystal model
Empirical absorption correction using spherical harmonics,
 implemented in SCALE3 ABSPACK scaling algorithm.
;
_exptl_crystal_density_diffrn 0.763
_exptl_crystal_F_000 2616
_exptl_crystal_size_max 0.113
_exptl_crystal_size_mid 0.103
_exptl_crystal_size_min 0.052
_refine_diff_density_max 1.824
_refine_diff_density_min -3.875
_refine_diff_density_rms 0.318
_refine_ls_extinction_coef 0.00000(3)
_refine_ls_extinction_expression Fc^*^=kFc[1+0.001xFc^2^\l^3^/sin(2\q)]^-1/4^
_refine_ls_extinction_method 'SHELXL-2014/7 (Sheldrick 2014'
_refine_ls_goodness_of_fit_ref 1.432
_refine_ls_hydrogen_treatment constr
_refine_ls_matrix_type full
_refine_ls_number_parameters 75
_refine_ls_number_reflns 908
_refine_ls_number_restraints 73
_refine_ls_restrained_S_all 6.783
_refine_ls_R_factor_all 0.2197
_refine_ls_R_factor_gt 0.1606
_refine_ls_shift/su_max 0.364
_refine_ls_shift/su_mean 0.009
_refine_ls_structure_factor_coef Fsqd
_refine_ls_weighting_details 'w=1/[\s^2^(Fo^2^)+(0.2000P)^2^] where P=(Fo^2^+2Fc^2^)/3'
_refine_ls_weighting_scheme calc
_refine_ls_wR_factor_gt 0.4020
_refine_ls_wR_factor_ref 0.4427
_reflns_Friedel_coverage 0.000
_reflns_number_gt 585
_reflns_number_total 908
_reflns_threshold_expression 'I > 2\s(I)'
_cod_data_source_file HfMOF_All.cif
_cod_data_source_block hfmof_8.45kbar
_cod_database_code 4131835
_chemical_oxdiff_formula 'C88 H72 Hf6 O32'
_chemical_oxdiff_usercomment 'HFMOF UNDER 8.45KBAR'
_shelx_space_group_comment
;
The symmetry employed for this shelxl refinement is uniquely defined
by the following loop, which should always be used as a source of
symmetry information in preference to the above space-group names.
They are only intended as comments.
;
_reflns_odcompleteness_completeness 15.42
_reflns_odcompleteness_iscentric 1
_reflns_odcompleteness_theta 26.32
_olex2_refinement_description
;
1. Fixed Uiso
 At 1.2 times of:
  All C(H) groups
 At 1.5 times of:
  All C(H,H,H) groups
2. Restrained distances
 O13-C12
 1.41 with sigma of 0.01
 C12-O1
 1.41 with sigma of 0.01
 C6-C12 = C9-C3
 1.41 with sigma of 0.02
 C6-C12 = C9-C3
 1.41 with sigma of 0.01
 C9-C3 = C6-C12
 1.41 with sigma of 0.01
 Hf1-O13 = Hf2-O1
 2.11 with sigma of 0.02
 O1-C12 = O13-C12
 1.41 with sigma of 0.02
 C9-C15 = C9-C10
 1.41 with sigma of 0.02
 C10-C11 = C16-C17
 1.45 with sigma of 0.005
 C4-C5 = C7-C8
 1.39 with sigma of 0.01
 C6-C12 \\sim C9-C3
 with sigma of 0.01
 C9-C3 \\sim C6-C12
 with sigma of 0.01
 C11-C10 \\sim C16-C15 \\sim C17-C15
 with sigma of 0.01
 C9-C17 \\sim C15-C17 \\sim C9-C11 \\sim C11-C9D
 with sigma of 0.005
 C3-C7 \\sim C8-C6 \\sim C7-C5 \\sim C6-C4 \\sim C5-C3 \\sim C4-C8
 with sigma of 0.01
3. Restrained planarity
 C12, C6, C5, C4, C3, C9, C8, C7
 with sigma of 0.01
 C9, C3, C8, C7, C6, C12, C5, C4
 with sigma of 0.01
 C9, C3, C8, C4
 with sigma of 0.01
 C17, C15, C16, C10, C9, C11
 with sigma of 0.01
4. Rigid bond restraints
 C6, Hf2, Hf1, C8, C3, C5, C4, C7, C9, C10, C11, C12, C15, C16, C17, O1, O4,
 O13, O19, O20
 with sigma for 1-2 distances of 0.01 and sigma for 1-3 distances of 0.01
5. Uiso/Uaniso restraints and constraints
C6 \\sim Hf2 \\sim Hf1 \\sim C8 \\sim C3 \\sim C5 \\sim C4 \\sim C7 \\sim C9
\\sim C10 \\sim C11 \\sim C12 \\sim C15 \\sim C16 \\sim C17 \\sim O1 \\sim O4
\\sim O13 \\sim O19 \\sim O20: within 1.7A with sigma of 0.04 and sigma for
terminal atoms of 0.08
6. Others
 Fixed Sof: C15D(0.00001) C9D(0.00001) H11A(0.5) H11B(0.5) H11C(0.5)
 Fixed Uiso: C15D(0.05) C9D(0.05)
7.a Aromatic/amide H refined with riding coordinates:
 C4(H4), C5(H5), C7(H7), C8(H8)
7.b Fitted hexagon refined as free rotating group:
 C9(C16,C15,C15D,C9D,C10)
7.c Idealised Me refined as rotating group:
 C11(H11A,H11B,H11C), C17(H,HA,HB)
;
_shelx_shelxl_version_number 2014/7
_olex2_submission_special_instructions 'No special instructions were received'
_oxdiff_exptl_absorpt_empirical_details
;
Empirical correction (ABSPACK) includes:
- Absorption correction using spherical harmonics
- Frame scaling
;
_oxdiff_exptl_absorpt_empirical_full_max 2.427
_oxdiff_exptl_absorpt_empirical_full_min 0.489

loop_
_space_group_symop_operation_xyz
'x, y, z'
'-x, -y, z'
'-y, x, z'
'y, -x, z'
'-x+1/2, y+1/2, -z+1/2'
'x+1/2, -y+1/2, -z+1/2'
'y+1/2, x+1/2, -z+1/2'
'-y+1/2, -x+1/2, -z+1/2'
'-x, -y, -z'
'x, y, -z'
'y, -x, -z'
'-y, x, -z'
'x-1/2, -y-1/2, z-1/2'
'-x-1/2, y-1/2, z-1/2'
'-y-1/2, -x-1/2, z-1/2'
'y-1/2, x-1/2, z-1/2'

loop_
_atom_site_label
_atom_site_type_symbol
_atom_site_fract_x
_atom_site_fract_y
_atom_site_fract_z
_atom_site_U_iso_or_equiv
_atom_site_adp_type
_atom_site_occupancy
_atom_site_site_symmetry_order
_atom_site_calc_flag
_atom_site_refinement_flags_posn
_atom_site_refinement_flags_adp
_atom_site_refinement_flags_occupancy
_atom_site_disorder_assembly
_atom_site_disorder_group
Hf1 Hf -0.04027(11) 0.12121(10) 0.0000 0.0336(9) Uani 1 2 d DS TU P . .
Hf2 Hf 0.0000 0.0000 0.07586(8) 0.0316(12) Uani 1 4 d DS TU P . .
O1 O -0.0225(4) 0.09219(19) 0.1092(3) 0.015(5) Uiso 1 1 d D U . . .
O4 O -0.0774(9) 0.0314(9) 0.0364(5) 0.032(6) Uiso 1 1 d . U . . .
O13 O -0.0574(8) 0.1716(5) 0.05840(10) 0.036(6) Uiso 1 1 d D U . . .
O19 O -0.1501(16) 0.1684(15) 0.0000 0.074(11) Uiso 1 2 d S TU P . .
O20 O 0.0164(15) 0.2211(15) 0.0000 0.072(12) Uiso 1 2 d S TU P . .
C3 C -0.06731(2) 0.31328(4) 0.19353(3) 0.056(7) Uiso 1 1 d D U . . .
C4 C -0.08714(7) 0.32407(12) 0.15462(8) 0.087(9) Uiso 1 1 d D U . . .
H4 H -0.1036 0.3681 0.1487 0.104 Uiso 1 1 calc R . . . .
C5 C -0.08653(6) 0.27798(13) 0.12136(7) 0.087(9) Uiso 1 1 d D U . . .
H5 H -0.1015 0.2897 0.0947 0.105 Uiso 1 1 calc R . . . .
C6 C -0.05924(2) 0.20682(5) 0.13251(4) 0.043(7) Uiso 1 1 d D U . . .
C7 C -0.03933(8) 0.19589(12) 0.17148(9) 0.052(8) Uiso 1 1 d D U . . .
H7 H -0.0229 0.1518 0.1773 0.062 Uiso 1 1 calc R . . . .
C8 C -0.03993(6) 0.24187(12) 0.20470(7) 0.065(8) Uiso 1 1 d D U . . .
H8 H -0.0250 0.2302 0.2314 0.078 Uiso 1 1 calc R . . . .
C9 C -0.07357(2) 0.36977(4) 0.22123(2) 0.023(7) Uiso 1 1 d D U . . .
C16 C -0.02279(3) 0.42055(4) 0.22122(3) 0.032(8) Uiso 1 1 d DG U . A -2
C15 C -0.02570(5) 0.47429(5) 0.24999(5) 0.030(11) Uiso 1 2 d DGS TU P A .
C15D C -0.07940(6) 0.47720(8) 0.27872(5) 0.050 Uiso 0 1 d G . . A 3
C9D C -0.13018(5) 0.42643(8) 0.27873(4) 0.050 Uiso 0 1 d DG . . A 3
C10 C -0.12727(3) 0.37273(5) 0.25000(2) 0.038(11) Uiso 1 2 d DGS TU P A .
C11 C -0.17980(4) 0.32020(4) 0.2500 0.102(18) Uiso 1 2 d DS TU P . .
H11A H -0.1879 0.3050 0.2219 0.154 Uiso 0.5 1 calc GR . . A .
H11B H -0.2217 0.3388 0.2614 0.154 Uiso 0.5 1 calc GR . . . .
H11C H -0.1648 0.2818 0.2667 0.154 Uiso 0.5 1 calc GR . . . .
C12 C -0.05609(3) 0.15545(7) 0.10128(5) 0.026(7) Uiso 1 1 d D U . . .
C17 C 0.03179(5) 0.42421(5) 0.19536(3) 0.070(12) Uiso 1 1 d D U . . .
H H 0.0649 0.3895 0.2029 0.105 Uiso 1 1 calc GR . . A .
HA H 0.0527 0.4690 0.1976 0.105 Uiso 1 1 calc GR . . . .
HB H 0.0167 0.4167 0.1672 0.105 Uiso 1 1 calc GR . . . .

loop_
_atom_site_aniso_label
_atom_site_aniso_U_11
_atom_site_aniso_U_22
_atom_site_aniso_U_33
_atom_site_aniso_U_23
_atom_site_aniso_U_13
_atom_site_aniso_U_12
Hf1 0.0364(17) 0.0291(17) 0.0355(17) 0.000 0.000 0.0066(16)
Hf2 0.0319(15) 0.0319(15) 0.031(2) 0.000 0.000 0.000

loop_
_atom_type_symbol
_atom_type_description
_atom_type_scat_dispersion_real
_atom_type_scat_dispersion_imag
_atom_type_scat_source
C C 0.0033 0.0016 'International Tables Vol C Tables 4.2.6.8 and 6.1.1.4'
H H 0.0000 0.0000 'International Tables Vol C Tables 4.2.6.8 and 6.1.1.4'
Hf Hf -0.5830 6.1852 'International Tables Vol C Tables 4.2.6.8 and 6.1.1.4'
O O 0.0106 0.0060 'International Tables Vol C Tables 4.2.6.8 and 6.1.1.4'

loop_
_exptl_crystal_face_index_h
_exptl_crystal_face_index_k
_exptl_crystal_face_index_l
_exptl_crystal_face_perp_dist
-1 -5 3 0.0283
2 1 -5 0.0459
5 0 4 0.0262
-1 5 2 0.0790
-2 2 5 0.0744
0 5 -1 0.0726
2 2 -5 0.0534
1 -5 -3 0.0252
2 -2 -5 0.0267
-5 0 -4 0.0262
-2 -1 5 0.0558

loop_
_geom_angle_atom_site_label_1
_geom_angle_atom_site_label_2
_geom_angle_atom_site_label_3
_geom_angle
_geom_angle_site_symmetry_1
_geom_angle_site_symmetry_3
Hf1 Hf1 Hf1 90.0 3 11
Hf2 Hf1 Hf1 59.72(2) 9 3
Hf2 Hf1 Hf1 59.72(2) . 11
Hf2 Hf1 Hf1 59.72(2) 9 11
Hf2 Hf1 Hf1 59.72(2) . 3
Hf2 Hf1 Hf2 89.01(8) 9 .
O4 Hf1 Hf1 35.9(5) 4 11
O4 Hf1 Hf1 86.1(5) 4 3
O4 Hf1 Hf1 86.4(4) . 11
O4 Hf1 Hf1 86.4(4) 10 11
O4 Hf1 Hf1 32.1(4) . 3
O4 Hf1 Hf1 35.9(5) 11 11
O4 Hf1 Hf1 32.1(4) 10 3
O4 Hf1 Hf1 86.1(5) 11 3
O4 Hf1 Hf2 84.9(5) 10 .
O4 Hf1 Hf2 88.0(5) 11 .
O4 Hf1 Hf2 31.6(5) 11 9
O4 Hf1 Hf2 31.6(5) 4 .
O4 Hf1 Hf2 84.9(5) . 9
O4 Hf1 Hf2 34.1(4) . .
O4 Hf1 Hf2 88.0(5) 4 9
O4 Hf1 Hf2 34.1(4) 10 9
O4 Hf1 O4 71.3(10) 4 11
O4 Hf1 O4 63.6(9) . 10
O4 Hf1 O4 65.4(9) 11 10
O4 Hf1 O4 65.4(9) 4 .
O4 Hf1 O4 101.5(9) 4 10
O4 Hf1 O4 101.5(9) 11 .
O4 Hf1 O13 144.3(7) 11 .
O4 Hf1 O13 77.9(6) 11 10
O4 Hf1 O13 77.9(6) 4 .
O4 Hf1 O13 144.3(7) 4 10
O4 Hf1 O19 90.7(8) . .
O4 Hf1 O19 143.5(5) 4 .
O4 Hf1 O19 90.7(8) 10 .
O4 Hf1 O19 143.5(5) 11 .
O4 Hf1 O20 147.5(5) 10 .
O4 Hf1 O20 91.5(8) 4 .
O4 Hf1 O20 147.5(5) . .
O4 Hf1 O20 91.5(8) 11 .
O13 Hf1 Hf1 109.8(3) 10 3
O13 Hf1 Hf1 110.1(4) 10 11
O13 Hf1 Hf1 110.1(4) . 11
O13 Hf1 Hf1 109.8(3) . 3
O13 Hf1 Hf2 74.3(3) . .
O13 Hf1 Hf2 74.3(3) 10 9
O13 Hf1 Hf2 163.4(3) 10 .
O13 Hf1 Hf2 163.4(3) . 9
O13 Hf1 O4 140.4(6) . 10
O13 Hf1 O4 81.2(5) . .
O13 Hf1 O4 140.4(6) 10 .
O13 Hf1 O4 81.2(5) 10 10
O13 Hf1 O13 122.3(5) . 10
O13 Hf1 O19 71.2(5) . .
O13 Hf1 O19 71.2(5) 10 .
O13 Hf1 O20 71.3(4) . .
O13 Hf1 O20 71.3(4) 10 .
O19 Hf1 Hf1 176.6(7) . 11
O19 Hf1 Hf1 86.6(7) . 3
O19 Hf1 Hf2 118.3(4) . 9
O19 Hf1 Hf2 118.3(4) . .
O20 Hf1 Hf1 177.0(8) . 3
O20 Hf1 Hf1 87.0(8) . 11
O20 Hf1 Hf2 118.5(5) . .
O20 Hf1 Hf2 118.5(5) . 9
O20 Hf1 O19 96.3(10) . .
Hf1 Hf2 Hf1 60.57(4) 3 9
Hf1 Hf2 Hf1 90.99(8) 9 .
Hf1 Hf2 Hf1 60.57(4) 9 11
Hf1 Hf2 Hf1 60.57(4) 11 .
Hf1 Hf2 Hf1 90.99(8) 3 11
Hf1 Hf2 Hf1 60.57(4) 3 .
O1 Hf2 Hf1 165.2(2) 4 3
O1 Hf2 Hf1 74.8(2) . .
O1 Hf2 Hf1 113.7(2) 2 11
O1 Hf2 Hf1 165.2(2) . 9
O1 Hf2 Hf1 165.2(2) 3 11
O1 Hf2 Hf1 165.2(2) 2 .
O1 Hf2 Hf1 113.7(2) . 3
O1 Hf2 Hf1 74.8(2) 2 9
O1 Hf2 Hf1 74.8(2) 4 11
O1 Hf2 Hf1 113.7(2) 4 .
O1 Hf2 Hf1 107.6(2) 4 9
O1 Hf2 Hf1 74.8(2) 3 3
O1 Hf2 Hf1 113.7(2) 3 9
O1 Hf2 Hf1 107.6(2) 2 3
O1 Hf2 Hf1 107.6(2) . 11
O1 Hf2 Hf1 107.6(2) 3 .
O1 Hf2 O1 75.4(2) . 4
O1 Hf2 O1 75.4(2) 4 2
O1 Hf2 O1 75.4(2) 3 2
O1 Hf2 O1 75.4(2) . 3
O1 Hf2 O1 119.6(5) . 2
O1 Hf2 O1 119.6(5) 4 3
O4 Hf2 Hf1 86.2(5) . 9
O4 Hf2 Hf1 30.8(5) 4 .
O4 Hf2 Hf1 30.8(5) 3 9
O4 Hf2 Hf1 89.8(5) 3 .
O4 Hf2 Hf1 37.2(5) . .
O4 Hf2 Hf1 37.2(5) 2 9
O4 Hf2 Hf1 37.2(5) 3 3
O4 Hf2 Hf1 86.2(5) 4 3
O4 Hf2 Hf1 30.8(5) . 3
O4 Hf2 Hf1 86.2(5) 2 .
O4 Hf2 Hf1 89.8(5) . 11
O4 Hf2 Hf1 86.2(5) 3 11
O4 Hf2 Hf1 37.2(5) 4 11
O4 Hf2 Hf1 89.8(5) 4 9
O4 Hf2 Hf1 89.8(5) 2 3
O4 Hf2 Hf1 30.8(5) 2 11
O4 Hf2 O1 149.5(5) 2 3
O4 Hf2 O1 149.5(5) . 4
O4 Hf2 O1 75.9(5) 4 .
O4 Hf2 O1 75.9(5) 3 2
O4 Hf2 O1 149.5(5) 3 .
O4 Hf2 O1 135.1(5) 3 4
O4 Hf2 O1 84.9(5) 2 2
O4 Hf2 O1 75.9(5) . 3
O4 Hf2 O1 84.9(5) . .
O4 Hf2 O1 84.9(5) 4 4
O4 Hf2 O1 84.9(5) 3 3
O4 Hf2 O1 135.1(5) 4 3
O4 Hf2 O1 135.1(5) 2 .
O4 Hf2 O1 75.9(5) 2 4
O4 Hf2 O1 149.5(5) 4 2
O4 Hf2 O1 135.1(5) . 2
O4 Hf2 O4 104.0(10) 3 4
O4 Hf2 O4 67.7(5) 3 .
O4 Hf2 O4 67.7(5) 3 2
O4 Hf2 O4 67.7(5) 4 .
O4 Hf2 O4 104.0(10) 2 .
O4 Hf2 O4 67.7(5) 4 2
C12 O1 Hf2 137.2(6) . .
Hf1 O4 Hf1 112.0(8) 3 .
Hf1 O4 Hf2 117.6(9) 3 .
Hf2 O4 Hf1 108.7(7) . .
C12 O13 Hf1 138.5(6) . .
C4 C3 C8 117.79(15) . .
C4 C3 C9 116.44(12) . .
C9 C3 C8 125.78(11) . .
C3 C4 H4 115.9 . .
C3 C4 C5 128.3(2) . .
C5 C4 H4 115.9 . .
C4 C5 H5 123.1 . .
C4 C5 C6 113.90(18) . .
C6 C5 H5 123.1 . .
C7 C6 C5 117.93(15) . .
C7 C6 C12 122.90(13) . .
C12 C6 C5 119.17(12) . .
C6 C7 H7 115.9 . .
C6 C7 C8 128.2(2) . .
C8 C7 H7 115.9 . .
C3 C8 H8 123.1 . .
C7 C8 C3 113.90(18) . .
C7 C8 H8 123.1 . .
C16 C9 C3 119.1 . .
C16 C9 C10 120.0 . .
C10 C9 C3 120.8 . .
C9 C16 C15 120.0 . .
C17 C16 C9 126.38(7) . .
C17 C16 C15 113.62(7) . .
C16 C15 C15 120.02(8) . 2_565
C9 C10 C9 120.1 . 7_455
C9 C10 C11 120.0 . .
C9 C10 C11 119.96(5) 7_455 .
C10 C11 H11A 109.5 . .
C10 C11 H11B 109.5 . .
C10 C11 H11C 109.5 . .
H11A C11 H11B 109.5 . .
H11A C11 H11C 109.5 . .
H11B C11 H11C 109.5 . .
O1 C12 C6 120.3(4) . .
O13 C12 O1 112.1(6) . .
O13 C12 C6 122.2(4) . .
C16 C17 H 109.5 . .
C16 C17 HA 109.5 . .
C16 C17 HB 109.5 . .
H C17 HA 109.5 . .
H C17 HB 109.5 . .
HA C17 HB 109.5 . .

loop_
_geom_bond_atom_site_label_1
_geom_bond_atom_site_label_2
_geom_bond_distance
_geom_bond_site_symmetry_2
Hf1 Hf1 3.496(3) 11
Hf1 Hf1 3.496(3) 3
Hf1 Hf2 3.467(2) .
Hf1 Hf2 3.467(2) 9
Hf1 O4 2.002(17) 11
Hf1 O4 2.002(17) 4
Hf1 O4 2.213(17) 10
Hf1 O4 2.213(17) .
Hf1 O13 2.136(6) .
Hf1 O13 2.136(6) 10
Hf1 O19 2.31(3) .
Hf1 O20 2.22(3) .
Hf2 Hf1 3.467(2) 11
Hf2 Hf1 3.467(2) 3
Hf2 Hf1 3.467(2) 9
Hf2 O1 2.125(6) .
Hf2 O1 2.125(6) 4
Hf2 O1 2.125(6) 2
Hf2 O1 2.125(6) 3
Hf2 O4 2.051(17) 4
Hf2 O4 2.051(17) 3
Hf2 O4 2.051(17) .
Hf2 O4 2.051(17) 2
O1 C12 1.410(5) .
O4 Hf1 2.002(17) 3
O13 C12 1.409(4) .
C3 C4 1.321(3) .
C3 C8 1.523(2) .
C3 C9 1.4134(12) .
C4 H4 0.9300 .
C4 C5 1.390(3) .
C5 H5 0.9300 .
C5 C6 1.518(3) .
C6 C7 1.324(3) .
C6 C12 1.4117(18) .
C7 H7 0.9300 .
C7 C8 1.387(3) .
C8 H8 0.9300 .
C9 C16 1.3900 .
C9 C10 1.3902 .
C16 C15 1.3910 .
C16 C17 1.3444(11) .
C15 C15 1.4074(16) 2_565
C10 C9 1.3904(13) 7_455
C10 C11 1.4379(13) .
C11 H11A 0.9600 .
C11 H11B 0.9600 .
C11 H11C 0.9600 .
C17 H 0.9600 .
C17 HA 0.9600 .
C17 HB 0.9600 .

loop_
_geom_torsion_atom_site_label_1
_geom_torsion_atom_site_label_2
_geom_torsion_atom_site_label_3
_geom_torsion_atom_site_label_4
_geom_torsion
_geom_torsion_site_symmetry_4
Hf1 O13 C12 O1 14.7(17) .
Hf1 O13 C12 C6 168.8(10) .
Hf2 O1 C12 O13 -23.8(10) .
Hf2 O1 C12 C6 -178.5(4) .
C3 C4 C5 C6 0.0(2) .
C3 C9 C16 C15 -176.01(7) .
C3 C9 C16 C17 3.99(9) .
C3 C9 C10 C9 175.94(10) 7_455
C3 C9 C10 C11 -4.06(7) .
C4 C3 C8 C7 0.00(14) .
C4 C3 C9 C16 -80.95(8) .
C4 C3 C9 C10 103.06(9) .
C4 C5 C6 C7 0.00(15) .
C4 C5 C6 C12 180.00(9) .
C5 C6 C7 C8 0.0(2) .
C5 C6 C12 O1 171.4(3) .
C5 C6 C12 O13 19.3(8) .
C6 C7 C8 C3 0.0(2) .
C7 C6 C12 O1 -8.6(4) .
C7 C6 C12 O13 -160.7(8) .
C8 C3 C4 C5 0.01(18) .
C8 C3 C9 C16 99.04(8) .
C8 C3 C9 C10 -76.94(7) .
C9 C3 C4 C5 -179.99(12) .
C9 C3 C8 C7 180.00(9) .
C9 C16 C15 C15 -179.99(11) 2_565
C16 C9 C10 C9 -0.01(9) 7_455
C16 C9 C10 C11 179.99(5) .
C10 C9 C16 C15 0.0 .
C10 C9 C16 C17 180.00(6) .
C12 C6 C7 C8 180.00(12) .
C17 C16 C15 C15 0.01(11) 2_565

loop_
_exptl_oxdiff_crystal_face_indexfrac_h
_exptl_oxdiff_crystal_face_indexfrac_k
_exptl_oxdiff_crystal_face_indexfrac_l
_exptl_oxdiff_crystal_face_x
_exptl_oxdiff_crystal_face_y
_exptl_oxdiff_crystal_face_z
-1.0041 -4.9925 2.9907 -0.0093 -0.1540 0.1236
1.9929 0.9974 -4.9978 0.0121 -0.0024 -0.1366
4.9648 -0.0121 3.9634 0.2022 -0.0133 -0.0076
-0.9872 4.9937 2.0087 -0.0009 0.1914 0.0028
-1.9880 1.9983 5.0025 -0.0064 0.1075 0.1060
0.0089 4.9934 -0.9898 -0.0012 0.1703 -0.0697
1.9945 1.9960 -4.9963 0.0141 0.0326 -0.1468
0.9880 -4.9931 -3.0064 -0.0098 -0.1963 -0.0215
1.9880 -1.9983 -5.0025 0.0064 -0.1075 -0.1060
-4.9648 0.0121 -3.9634 -0.2022 0.0133 0.0076
-1.9929 -0.9974 4.9978 -0.0121 0.0024 0.1366
